data_4104042
loop_
_publ_author_name
'Takahito Watanabe'
'Yutaka Ishida'
'Tsukasa Matsuo'
'Hiroyuki Kawaguchi'

_publ_contact_author_email hkawa@chem.titech.ac.jp
_publ_contact_author_name 'Hioryuki Kawaguchi'
_publ_section_title
;
 Reductive Coupling of Six Carbon Monoxides by a Ditantalum Hydride
 Complex
;
_journal_name_full 'Journal of the American Chemical Society'
_journal_page_first 3474
_journal_page_last 3475
_journal_paper_doi 10.1021/ja9007276
_journal_volume 131
_journal_year 2009
_chemical_formula_moiety 'C158 H204 O22 Ta4''C4 H8 O''C4 H8 O'
_chemical_formula_sum 'C166 H220 O24 Ta4'
_chemical_formula_weight 3323.22
_chemical_name_systematic
; 
 ? 
;
_space_group_IT_number 2
_symmetry_cell_setting triclinic
_symmetry_space_group_name_Hall '-P 1'
_symmetry_space_group_name_H-M 'P -1'
_atom_sites_solution_hydrogens geom
_atom_sites_solution_primary heavy
_atom_sites_solution_secondary difmap
_audit_creation_method SHELXL-97
_cell_angle_alpha 115.639(3)
_cell_angle_beta 106.946(4)
_cell_angle_gamma 97.7005(16)
_cell_formula_units_Z 1
_cell_length_a 13.695(5)
_cell_length_b 18.865(7)
_cell_length_c 19.053(8)
_cell_measurement_reflns_used 10838
_cell_measurement_temperature 123(2)
_cell_measurement_theta_max 27.4835
_cell_measurement_theta_min 3.0957
_cell_volume 4047(3)
_computing_cell_refinement 'CrystalClear (Rigaku Corp., 2000)'
_computing_data_collection 'CrystalClear (Rigaku Corp., 2000)'
_computing_data_reduction 'CrystalClear (Rigaku Corp., 2000)'
_computing_structure_refinement 'SHELXL-97 (Sheldrick, 1997)'
_computing_structure_solution 'SHELXS-97 (Sheldrick, 1990)'
_diffrn_ambient_temperature 123(2)
_diffrn_detector_area_resol_mean 14.6199
_diffrn_measured_fraction_theta_full 0.956
_diffrn_measured_fraction_theta_max 0.956
_diffrn_measurement_device_type 'Mercury CCD (2x2 bin mode)'
_diffrn_measurement_method dtintegrate.ref
_diffrn_radiation_detector CCD
_diffrn_radiation_monochromator graphite
_diffrn_radiation_source 'Rotating Anode'
_diffrn_radiation_type MoK\a
_diffrn_radiation_wavelength 0.71070
_diffrn_reflns_av_R_equivalents 0.0393
_diffrn_reflns_av_sigmaI/netI 0.0564
_diffrn_reflns_limit_h_max 17
_diffrn_reflns_limit_h_min -17
_diffrn_reflns_limit_k_max 24
_diffrn_reflns_limit_k_min -24
_diffrn_reflns_limit_l_max 18
_diffrn_reflns_limit_l_min -24
_diffrn_reflns_number 32107
_diffrn_reflns_theta_full 27.48
_diffrn_reflns_theta_max 27.48
_diffrn_reflns_theta_min 3.09
_exptl_absorpt_coefficient_mu 2.758
_exptl_absorpt_correction_T_max 0.8095
_exptl_absorpt_correction_T_min 0.6666
_exptl_absorpt_correction_type multi-scan
_exptl_crystal_colour Green
_exptl_crystal_density_diffrn 1.363
_exptl_crystal_density_method 'not measured'
_exptl_crystal_description Platelet
_exptl_crystal_F_000 1700
_exptl_crystal_size_max 0.16
_exptl_crystal_size_mid 0.12
_exptl_crystal_size_min 0.08
_refine_diff_density_max 7.671
_refine_diff_density_min -2.677
_refine_diff_density_rms 0.246
_refine_ls_extinction_method none
_refine_ls_goodness_of_fit_ref 1.080
_refine_ls_hydrogen_treatment calcd
_refine_ls_matrix_type full
_refine_ls_number_parameters 863
_refine_ls_number_reflns 17740
_refine_ls_number_restraints 0
_refine_ls_restrained_S_all 1.080
_refine_ls_R_factor_all 0.0960
_refine_ls_R_factor_gt 0.0754
_refine_ls_shift/su_max 0.001
_refine_ls_shift/su_mean 0.000
_refine_ls_structure_factor_coef Fsqd
_refine_ls_weighting_details 'calc w=1/[\s^2^(Fo^2^)+(0.1196P)^2^+30.3638P] where P=(Fo^2^+2Fc^2^)/3'
_refine_ls_weighting_scheme calc
_refine_ls_wR_factor_gt 0.1954
_refine_ls_wR_factor_ref 0.2089
_reflns_number_gt 13766
_reflns_number_total 17740
_reflns_threshold_expression >2sigma(I)
_cod_data_source_file ja9007276_si_002.cif
_cod_data_source_block '[(tBu-L)Ta(THF)]4[OC=C(O)C(O)=C(O)C(O)=CO](THF)2'
_cod_database_code 4104042

loop_
_symmetry_equiv_pos_as_xyz
'x, y, z'
'-x, -y, -z'

loop_
_atom_site_label
_atom_site_type_symbol
_atom_site_fract_x
_atom_site_fract_y
_atom_site_fract_z
_atom_site_U_iso_or_equiv
_atom_site_adp_type
_atom_site_occupancy
_atom_site_symmetry_multiplicity
_atom_site_calc_flag
_atom_site_refinement_flags
_atom_site_disorder_assembly
_atom_site_disorder_group
Ta1 Ta 0.12389(3) 0.289793(18) 0.10698(2) 0.02183(11) Uani 1 1 d . . .
Ta2 Ta 0.15493(2) 0.076327(18) 0.198797(19) 0.02040(11) Uani 1 1 d . . .
O1 O 0.1589(4) 0.2328(3) 0.1715(3) 0.0215(11) Uani 1 1 d . . .
O2 O 0.0421(4) 0.1712(3) 0.0222(3) 0.0218(11) Uani 1 1 d . . .
O3 O -0.0884(4) 0.0121(3) -0.0827(3) 0.0206(11) Uani 1 1 d . . .
O4 O 0.2398(5) 0.2944(4) 0.0734(4) 0.0300(13) Uani 1 1 d . . .
O5 O 0.0295(5) 0.3084(3) 0.0213(4) 0.0266(12) Uani 1 1 d . . .
O6 O 0.1701(5) 0.3985(3) 0.2016(4) 0.0256(12) Uani 1 1 d . . .
O7 O -0.0264(5) 0.2816(4) 0.1323(4) 0.0313(14) Uani 1 1 d . A .
O8 O 0.3003(5) 0.0961(4) 0.2149(4) 0.0263(12) Uani 1 1 d . . .
O9 O 0.1677(5) 0.1773(3) 0.2966(4) 0.0274(13) Uani 1 1 d . . .
O10 O 0.1554(5) 0.0143(4) 0.2584(4) 0.0253(12) Uani 1 1 d . . .
O11 O -0.0196(4) 0.0478(3) 0.1805(4) 0.0241(12) Uani 1 1 d . C .
O12 O 0.7543(19) -0.0027(15) 0.4097(16) 0.179(8) Uiso 1 1 d . . .
C1 C 0.1162(6) 0.1478(5) 0.1347(5) 0.0210(15) Uani 1 1 d . . .
C2 C 0.0510(6) 0.1173(5) 0.0520(5) 0.0227(16) Uani 1 1 d . . .
C3 C -0.0094(7) 0.0309(5) -0.0076(5) 0.0240(16) Uani 1 1 d . . .
C4 C 0.2928(8) 0.2716(5) 0.0196(7) 0.033(2) Uani 1 1 d . . .
C5 C 0.4024(8) 0.2758(6) 0.0497(7) 0.035(2) Uani 1 1 d . . .
C6 C 0.4466(8) 0.2465(6) -0.0103(7) 0.040(2) Uani 1 1 d . . .
H1 H 0.5186 0.2457 0.0084 0.048 Uiso 1 1 calc R . .
C7 C 0.3929(10) 0.2182(7) -0.0956(8) 0.044(3) Uani 1 1 d . . .
C8 C 0.2893(8) 0.2207(6) -0.1214(6) 0.034(2) Uani 1 1 d . . .
H2 H 0.2516 0.2034 -0.1793 0.041 Uiso 1 1 calc R . .
C9 C 0.2365(8) 0.2476(5) -0.0658(6) 0.0314(19) Uani 1 1 d . . .
C10 C 0.1278(7) 0.2563(5) -0.0960(5) 0.0285(18) Uani 1 1 d . . .
H3 H 0.0770 0.2208 -0.0880 0.034 Uiso 1 1 calc R . .
H4 H 0.1028 0.2378 -0.1572 0.034 Uiso 1 1 calc R . .
C11 C 0.0837(7) 0.3685(5) 0.0117(5) 0.0252(17) Uani 1 1 d . . .
C12 C 0.1302(7) 0.3460(5) -0.0472(5) 0.0271(18) Uani 1 1 d . . .
C13 C 0.1907(7) 0.4070(6) -0.0528(6) 0.0320(19) Uani 1 1 d . . .
H5 H 0.2234 0.3912 -0.0926 0.038 Uiso 1 1 calc R . .
C14 C 0.2055(7) 0.4910(6) -0.0021(6) 0.0309(19) Uani 1 1 d . . .
C15 C 0.1567(7) 0.5119(5) 0.0575(6) 0.0293(19) Uani 1 1 d . . .
H6 H 0.1665 0.5684 0.0939 0.035 Uiso 1 1 calc R . .
C16 C 0.0947(7) 0.4519(5) 0.0640(5) 0.0254(17) Uani 1 1 d . . .
C17 C 0.0403(8) 0.4737(6) 0.1246(6) 0.034(2) Uani 1 1 d . . .
H7 H -0.0111 0.4223 0.1099 0.041 Uiso 1 1 calc R . .
H8 H -0.0018 0.5099 0.1155 0.041 Uiso 1 1 calc R . .
C18 C 0.1725(7) 0.4778(5) 0.2552(6) 0.0283(18) Uani 1 1 d . . .
C19 C 0.2328(7) 0.5158(5) 0.3429(6) 0.0307(19) Uani 1 1 d . . .
C20 C 0.2301(10) 0.5950(6) 0.3916(6) 0.044(3) Uani 1 1 d . . .
H9 H 0.2731 0.6241 0.4505 0.053 Uiso 1 1 calc R . .
C21 C 0.1649(9) 0.6351(7) 0.3566(7) 0.044(2) Uani 1 1 d . . .
C22 C 0.1118(9) 0.5958(6) 0.2725(6) 0.037(2) Uani 1 1 d . . .
H10 H 0.0729 0.6234 0.2485 0.045 Uiso 1 1 calc R . .
C23 C 0.1105(8) 0.5159(5) 0.2178(6) 0.0315(19) Uani 1 1 d . . .
C24 C 0.4698(7) 0.3166(7) 0.1431(7) 0.036(2) Uani 1 1 d . . .
C25 C 0.4262(8) 0.2763(7) 0.1881(7) 0.040(2) Uani 1 1 d . . .
H11 H 0.3540 0.2803 0.1822 0.060 Uiso 1 1 calc R . .
H12 H 0.4734 0.3051 0.2483 0.060 Uiso 1 1 calc R . .
H13 H 0.4239 0.2182 0.1623 0.060 Uiso 1 1 calc R . .
C26 C 0.5844(9) 0.3134(10) 0.1628(9) 0.059(4) Uani 1 1 d . . .
H14 H 0.5848 0.2561 0.1429 0.088 Uiso 1 1 calc R . .
H15 H 0.6257 0.3463 0.2240 0.088 Uiso 1 1 calc R . .
H16 H 0.6166 0.3359 0.1342 0.088 Uiso 1 1 calc R . .
C27 C 0.4741(8) 0.4087(7) 0.1853(7) 0.042(2) Uani 1 1 d . . .
H17 H 0.5037 0.4352 0.1585 0.063 Uiso 1 1 calc R . .
H18 H 0.5196 0.4364 0.2457 0.063 Uiso 1 1 calc R . .
H19 H 0.4016 0.4128 0.1783 0.063 Uiso 1 1 calc R . .
C28 C 0.4469(11) 0.1887(8) -0.1559(9) 0.058(3) Uani 1 1 d . . .
H20 H 0.4730 0.2332 -0.1656 0.087 Uiso 1 1 calc R . .
H21 H 0.3957 0.1414 -0.2097 0.087 Uiso 1 1 calc R . .
H22 H 0.5073 0.1722 -0.1320 0.087 Uiso 1 1 calc R . .
C29 C 0.2825(9) 0.5561(7) -0.0034(8) 0.044(3) Uani 1 1 d . . .
C30 C 0.3962(9) 0.5588(9) 0.0372(12) 0.075(5) Uani 1 1 d . . .
H23 H 0.4452 0.6009 0.0361 0.113 Uiso 1 1 calc R . .
H24 H 0.4054 0.5049 0.0060 0.113 Uiso 1 1 calc R . .
H25 H 0.4119 0.5725 0.0960 0.113 Uiso 1 1 calc R . .
C31 C 0.2565(13) 0.5342(8) -0.0965(10) 0.068(4) Uani 1 1 d . . .
H26 H 0.1824 0.5326 -0.1225 0.102 Uiso 1 1 calc R . .
H27 H 0.2653 0.4801 -0.1278 0.102 Uiso 1 1 calc R . .
H28 H 0.3052 0.5760 -0.0981 0.102 Uiso 1 1 calc R . .
C32 C 0.2675(11) 0.6413(7) 0.0421(10) 0.060(3) Uani 1 1 d . . .
H29 H 0.1932 0.6386 0.0150 0.090 Uiso 1 1 calc R . .
H30 H 0.3159 0.6818 0.0387 0.090 Uiso 1 1 calc R . .
H31 H 0.2837 0.6577 0.1016 0.090 Uiso 1 1 calc R . .
C33 C 0.2973(8) 0.4748(6) 0.3846(6) 0.037(2) Uani 1 1 d . . .
C34 C 0.2233(8) 0.3951(5) 0.3701(6) 0.032(2) Uani 1 1 d . . .
H32 H 0.2650 0.3736 0.4031 0.048 Uiso 1 1 calc R . .
H33 H 0.1934 0.3536 0.3099 0.048 Uiso 1 1 calc R . .
H34 H 0.1649 0.4082 0.3883 0.048 Uiso 1 1 calc R . .
C35 C 0.3833(8) 0.4548(6) 0.3489(7) 0.042(2) Uani 1 1 d . . .
H35 H 0.4304 0.5059 0.3604 0.063 Uiso 1 1 calc R . .
H36 H 0.3489 0.4171 0.2877 0.063 Uiso 1 1 calc R . .
H37 H 0.4256 0.4288 0.3759 0.063 Uiso 1 1 calc R . .
C36 C 0.3567(10) 0.5302(7) 0.4788(7) 0.055(3) Uani 1 1 d . . .
H38 H 0.4056 0.5804 0.4901 0.082 Uiso 1 1 calc R . .
H39 H 0.3978 0.5014 0.5023 0.082 Uiso 1 1 calc R . .
H40 H 0.3053 0.5449 0.5051 0.082 Uiso 1 1 calc R . .
C37 C 0.1701(16) 0.7218(8) 0.4171(8) 0.081(5) Uani 1 1 d . . .
H41 H 0.2250 0.7618 0.4182 0.122 Uiso 1 1 calc R . .
H42 H 0.1882 0.7291 0.4740 0.122 Uiso 1 1 calc R . .
H43 H 0.1004 0.7305 0.3982 0.122 Uiso 1 1 calc R . .
C38 C -0.0359(8) 0.3203(7) 0.2144(6) 0.039(2) Uani 1 1 d . . .
H44 H -0.0157 0.3810 0.2400 0.047 Uiso 0.44(4) 1 calc PR A 1
H45 H 0.0103 0.3061 0.2540 0.047 Uiso 0.44(4) 1 calc PR A 1
H46 H 0.0145 0.3768 0.2517 0.047 Uiso 0.56(4) 1 calc PR A 2
H47 H -0.0208 0.2875 0.2430 0.047 Uiso 0.56(4) 1 calc PR A 2
C39 C -0.157(2) 0.284(2) 0.1933(17) 0.046(8) Uiso 0.44(4) 1 d P A 1
H48 H -0.1687 0.2331 0.1975 0.056 Uiso 0.44(4) 1 calc PR A 1
H49 H -0.1814 0.3243 0.2325 0.056 Uiso 0.44(4) 1 calc PR A 1
C40 C -0.216(2) 0.264(2) 0.1014(16) 0.041(7) Uiso 0.44(4) 1 d P A 1
H50 H -0.2282 0.3139 0.0990 0.049 Uiso 0.44(4) 1 calc PR A 1
H51 H -0.2856 0.2203 0.0726 0.049 Uiso 0.44(4) 1 calc PR A 1
C41 C -0.1506(16) 0.3221(16) 0.1940(12) 0.042(6) Uiso 0.56(4) 1 d P A 2
H52 H -0.1598 0.3701 0.1869 0.050 Uiso 0.56(4) 1 calc PR A 2
H53 H -0.1757 0.3228 0.2379 0.050 Uiso 0.56(4) 1 calc PR A 2
C42 C -0.2084(13) 0.2399(12) 0.1093(10) 0.027(4) Uiso 0.56(4) 1 d P A 2
H54 H -0.2201 0.1927 0.1193 0.032 Uiso 0.56(4) 1 calc PR A 2
H55 H -0.2784 0.2408 0.0760 0.032 Uiso 0.56(4) 1 calc PR A 2
C43 C -0.1325(7) 0.2345(6) 0.0643(6) 0.0319(19) Uani 1 1 d . . .
H56 H -0.1447 0.1748 0.0436 0.038 Uiso 0.44(4) 1 calc PR A 1
H57 H -0.1386 0.2443 0.0163 0.038 Uiso 0.44(4) 1 calc PR A 1
H58 H -0.1360 0.1765 0.0295 0.038 Uiso 0.56(4) 1 calc PR A 2
H59 H -0.1501 0.2590 0.0272 0.038 Uiso 0.56(4) 1 calc PR A 2
C44 C 0.4091(6) 0.1295(5) 0.2465(5) 0.0238(16) Uani 1 1 d . . .
C45 C 0.4717(7) 0.0894(6) 0.2053(6) 0.0305(19) Uani 1 1 d . . .
C46 C 0.5810(8) 0.1283(7) 0.2425(7) 0.039(2) Uani 1 1 d . . .
H60 H 0.6242 0.1012 0.2158 0.046 Uiso 1 1 calc R . .
C47 C 0.6312(8) 0.2032(7) 0.3151(7) 0.040(2) Uani 1 1 d . . .
C48 C 0.5665(7) 0.2418(6) 0.3530(6) 0.034(2) Uani 1 1 d . . .
H61 H 0.5996 0.2935 0.4038 0.041 Uiso 1 1 calc R . .
C49 C 0.4549(7) 0.2086(6) 0.3204(6) 0.0278(18) Uani 1 1 d . . .
C50 C 0.3886(7) 0.2579(5) 0.3549(6) 0.032(2) Uani 1 1 d . . .
H62 H 0.3290 0.2530 0.3070 0.038 Uiso 1 1 calc R . .
H63 H 0.4328 0.3165 0.3899 0.038 Uiso 1 1 calc R . .
C51 C 0.2337(7) 0.1939(5) 0.3761(5) 0.0241(16) Uani 1 1 d . . .
C52 C 0.3413(8) 0.2354(5) 0.4081(5) 0.031(2) Uani 1 1 d . . .
C53 C 0.4048(8) 0.2570(5) 0.4902(6) 0.0316(19) Uani 1 1 d . . .
H64 H 0.4785 0.2865 0.5123 0.038 Uiso 1 1 calc R . .
C54 C 0.3664(10) 0.2380(6) 0.5414(7) 0.044(3) Uani 1 1 d . B .
C55 C 0.2589(8) 0.1922(6) 0.5050(6) 0.035(2) Uani 1 1 d . . .
H65 H 0.2299 0.1761 0.5374 0.042 Uiso 1 1 calc R . .
C56 C 0.1921(8) 0.1689(5) 0.4226(5) 0.0305(19) Uani 1 1 d . . .
C57 C 0.0747(8) 0.1149(5) 0.3823(6) 0.032(2) Uani 1 1 d . . .
H66 H 0.0415 0.1344 0.4241 0.039 Uiso 1 1 calc R . .
H67 H 0.0345 0.1203 0.3334 0.039 Uiso 1 1 calc R . .
C58 C 0.1159(7) -0.0186(5) 0.2999(5) 0.0270(17) Uani 1 1 d . . .
C59 C 0.1255(8) -0.0970(6) 0.2871(6) 0.033(2) Uani 1 1 d . . .
C60 C 0.0651(9) -0.1340(6) 0.3175(7) 0.044(3) Uani 1 1 d . . .
H68 H 0.0659 -0.1878 0.3074 0.052 Uiso 1 1 calc R . .
C61 C 0.0050(10) -0.0973(7) 0.3610(6) 0.049(3) Uani 1 1 d . . .
C62 C 0.0089(9) -0.0172(7) 0.3808(7) 0.045(3) Uani 1 1 d . . .
H69 H -0.0285 0.0103 0.4138 0.055 Uiso 1 1 calc R . .
C63 C 0.0675(7) 0.0242(5) 0.3528(5) 0.0295(18) Uani 1 1 d . . .
C64 C 0.4214(8) 0.0073(6) 0.1208(6) 0.037(2) Uani 1 1 d . . .
C65 C 0.3412(9) 0.0177(8) 0.0538(7) 0.051(3) Uani 1 1 d . . .
H70 H 0.2841 0.0340 0.0722 0.076 Uiso 1 1 calc R . .
H71 H 0.3102 -0.0346 0.0002 0.076 Uiso 1 1 calc R . .
H72 H 0.3778 0.0604 0.0460 0.076 Uiso 1 1 calc R . .
C66 C 0.3610(10) -0.0606(7) 0.1306(9) 0.056(3) Uani 1 1 d . . .
H73 H 0.4109 -0.0688 0.1731 0.084 Uiso 1 1 calc R . .
H74 H 0.3299 -0.1122 0.0763 0.084 Uiso 1 1 calc R . .
H75 H 0.3038 -0.0440 0.1487 0.084 Uiso 1 1 calc R . .
C67 C 0.5050(9) -0.0245(8) 0.0871(8) 0.055(3) Uani 1 1 d . . .
H76 H 0.5470 0.0179 0.0819 0.082 Uiso 1 1 calc R . .
H77 H 0.4686 -0.0745 0.0315 0.082 Uiso 1 1 calc R . .
H78 H 0.5528 -0.0374 0.1264 0.082 Uiso 1 1 calc R . .
C68 C 0.7495(8) 0.2409(8) 0.3499(8) 0.053(3) Uani 1 1 d . . .
H79 H 0.7855 0.2152 0.3806 0.079 Uiso 1 1 calc R . .
H80 H 0.7682 0.3002 0.3886 0.079 Uiso 1 1 calc R . .
H81 H 0.7725 0.2321 0.3035 0.079 Uiso 1 1 calc R . .
C69 C 0.4368(9) 0.2645(7) 0.6331(6) 0.043(2) Uani 1 1 d . . .
C70 C 0.387(2) 0.3079(16) 0.6918(15) 0.057(6) Uiso 0.55(2) 1 d P B 1
H82 H 0.3148 0.2732 0.6729 0.085 Uiso 0.55(2) 1 calc PR B 1
H83 H 0.3841 0.3599 0.6926 0.085 Uiso 0.55(2) 1 calc PR B 1
H84 H 0.4304 0.3196 0.7488 0.085 Uiso 0.55(2) 1 calc PR B 1
C71 C 0.451(2) 0.1860(16) 0.6378(17) 0.063(7) Uiso 0.55(2) 1 d P B 1
H85 H 0.4941 0.1619 0.6059 0.094 Uiso 0.55(2) 1 calc PR B 1
H86 H 0.3809 0.1456 0.6136 0.094 Uiso 0.55(2) 1 calc PR B 1
H87 H 0.4879 0.2009 0.6971 0.094 Uiso 0.55(2) 1 calc PR B 1
C72 C 0.5571(18) 0.3174(15) 0.6640(15) 0.054(6) Uiso 0.55(2) 1 d P B 1
H88 H 0.6023 0.3173 0.7144 0.081 Uiso 0.55(2) 1 calc PR B 1
H89 H 0.5596 0.3741 0.6776 0.081 Uiso 0.55(2) 1 calc PR B 1
H90 H 0.5833 0.2931 0.6188 0.081 Uiso 0.55(2) 1 calc PR B 1
C73 C 0.494(3) 0.359(2) 0.678(2) 0.081(11) Uiso 0.45(2) 1 d P B 2
H91 H 0.5506 0.3765 0.7329 0.122 Uiso 0.45(2) 1 calc PR B 2
H92 H 0.4420 0.3893 0.6869 0.122 Uiso 0.45(2) 1 calc PR B 2
H93 H 0.5258 0.3707 0.6428 0.122 Uiso 0.45(2) 1 calc PR B 2
C74 C 0.363(3) 0.257(2) 0.683(2) 0.069(9) Uiso 0.45(2) 1 d P B 2
H94 H 0.3312 0.1988 0.6629 0.103 Uiso 0.45(2) 1 calc PR B 2
H95 H 0.3064 0.2821 0.6717 0.103 Uiso 0.45(2) 1 calc PR B 2
H96 H 0.4070 0.2859 0.7434 0.103 Uiso 0.45(2) 1 calc PR B 2
C75 C 0.523(4) 0.226(3) 0.635(3) 0.091(13) Uiso 0.45(2) 1 d P B 2
H97 H 0.5590 0.2352 0.6922 0.137 Uiso 0.45(2) 1 calc PR B 2
H98 H 0.5741 0.2496 0.6188 0.137 Uiso 0.45(2) 1 calc PR B 2
H99 H 0.4920 0.1663 0.5952 0.137 Uiso 0.45(2) 1 calc PR B 2
C76 C 0.2013(9) -0.1363(6) 0.2474(6) 0.037(2) Uani 1 1 d . . .
C77 C 0.1637(8) -0.1627(6) 0.1557(6) 0.036(2) Uani 1 1 d . . .
H100 H 0.0953 -0.2066 0.1248 0.053 Uiso 1 1 calc R . .
H101 H 0.2168 -0.1832 0.1341 0.053 Uiso 1 1 calc R . .
H102 H 0.1544 -0.1156 0.1480 0.053 Uiso 1 1 calc R . .
C78 C 0.3136(8) -0.0725(7) 0.3007(7) 0.044(2) Uani 1 1 d . . .
H103 H 0.3587 -0.0853 0.2680 0.066 Uiso 1 1 calc R . .
H104 H 0.3460 -0.0746 0.3526 0.066 Uiso 1 1 calc R . .
H105 H 0.3075 -0.0172 0.3153 0.066 Uiso 1 1 calc R . .
C79 C 0.2084(12) -0.2141(8) 0.2561(10) 0.068(4) Uani 1 1 d . . .
H106 H 0.1373 -0.2549 0.2258 0.102 Uiso 1 1 calc R . .
H107 H 0.2343 -0.1984 0.3161 0.102 Uiso 1 1 calc R . .
H108 H 0.2580 -0.2380 0.2320 0.102 Uiso 1 1 calc R . .
C80 C -0.0594(12) -0.1434(9) 0.3876(9) 0.063(3) Uiso 1 1 d . . .
H109 H -0.0148 -0.1349 0.4429 0.095 Uiso 1 1 calc R . .
H110 H -0.0848 -0.2023 0.3458 0.095 Uiso 1 1 calc R . .
H111 H -0.1209 -0.1232 0.3917 0.095 Uiso 1 1 calc R . .
C81 C -0.0839(8) 0.1030(6) 0.1812(7) 0.039(2) Uani 1 1 d . C .
H112 H -0.0965 0.1107 0.1315 0.047 Uiso 1 1 calc R . .
H113 H -0.0488 0.1575 0.2333 0.047 Uiso 1 1 calc R . .
C82 C -0.1878(9) 0.0598(8) 0.1782(9) 0.052(3) Uani 1 1 d . . .
H114 H -0.2483 0.0779 0.1558 0.062 Uiso 0.67(3) 1 calc PR C 1
H115 H -0.1817 0.0669 0.2341 0.062 Uiso 0.67(3) 1 calc PR C 1
H116 H -0.1959 0.0918 0.2321 0.062 Uiso 0.33(3) 1 calc PR C 2
H117 H -0.2491 0.0555 0.1318 0.062 Uiso 0.33(3) 1 calc PR C 2
C83 C -0.1975(13) -0.0339(10) 0.1121(12) 0.045(5) Uiso 0.67(3) 1 d P C 1
H118 H -0.2493 -0.0751 0.1131 0.054 Uiso 0.67(3) 1 calc PR C 1
H119 H -0.2185 -0.0436 0.0536 0.054 Uiso 0.67(3) 1 calc PR C 1
C84 C -0.1868(19) -0.0199(14) 0.1646(16) 0.020(7) Uiso 0.33(3) 1 d P C 2
H120 H -0.2532 -0.0617 0.1170 0.024 Uiso 0.33(3) 1 calc PR C 2
H121 H -0.1823 -0.0231 0.2160 0.024 Uiso 0.33(3) 1 calc PR C 2
C85 C -0.0917(8) -0.0356(6) 0.1448(7) 0.039(2) Uani 1 1 d . . .
H122 H -0.0752 -0.0765 0.0993 0.047 Uiso 0.67(3) 1 calc PR C 1
H123 H -0.0826 -0.0509 0.1893 0.047 Uiso 0.67(3) 1 calc PR C 1
H124 H -0.0575 -0.0654 0.1718 0.047 Uiso 0.33(3) 1 calc PR C 2
H125 H -0.1118 -0.0681 0.0830 0.047 Uiso 0.33(3) 1 calc PR C 2
C86 C 0.717(3) 0.035(2) 0.366(2) 0.167(12) Uiso 1 1 d . . .
H126 H 0.6981 -0.0001 0.3049 0.201 Uiso 1 1 calc R . .
H127 H 0.7689 0.0886 0.3873 0.201 Uiso 1 1 calc R . .
C87 C 0.611(2) 0.0476(16) 0.3861(16) 0.126(8) Uiso 1 1 d . . .
H128 H 0.6032 0.1021 0.3956 0.151 Uiso 1 1 calc R . .
H129 H 0.5456 0.0042 0.3382 0.151 Uiso 1 1 calc R . .
C88 C 0.6245(17) 0.0420(14) 0.4587(14) 0.102(6) Uiso 1 1 d . . .
H130 H 0.5650 -0.0025 0.4478 0.123 Uiso 1 1 calc R . .
H131 H 0.6278 0.0947 0.5054 0.123 Uiso 1 1 calc R . .
C89 C 0.725(3) 0.024(2) 0.479(2) 0.159(11) Uiso 1 1 d . . .
H132 H 0.7814 0.0740 0.5283 0.191 Uiso 1 1 calc R . .
H133 H 0.7177 -0.0196 0.4950 0.191 Uiso 1 1 calc R . .

loop_
_atom_site_aniso_label
_atom_site_aniso_U_11
_atom_site_aniso_U_22
_atom_site_aniso_U_33
_atom_site_aniso_U_23
_atom_site_aniso_U_13
_atom_site_aniso_U_12
Ta1 0.02280(18) 0.01668(17) 0.02569(18) 0.01320(14) 0.00708(14) 0.00105(12)
Ta2 0.02037(18) 0.01949(17) 0.02177(17) 0.01306(14) 0.00614(13) 0.00202(12)
O1 0.027(3) 0.013(2) 0.021(3) 0.007(2) 0.010(2) -0.002(2)
O2 0.025(3) 0.017(3) 0.021(3) 0.013(2) 0.004(2) 0.001(2)
O3 0.019(3) 0.016(2) 0.023(3) 0.010(2) 0.006(2) 0.002(2)
O4 0.029(3) 0.026(3) 0.043(4) 0.024(3) 0.014(3) 0.006(3)
O5 0.024(3) 0.021(3) 0.030(3) 0.016(2) 0.004(2) -0.003(2)
O6 0.027(3) 0.020(3) 0.024(3) 0.010(2) 0.005(2) 0.002(2)
O7 0.021(3) 0.040(4) 0.040(4) 0.026(3) 0.013(3) 0.006(3)
O8 0.022(3) 0.025(3) 0.028(3) 0.016(3) 0.003(2) 0.003(2)
O9 0.032(3) 0.020(3) 0.024(3) 0.012(2) 0.004(2) 0.001(2)
O10 0.028(3) 0.028(3) 0.023(3) 0.017(2) 0.009(2) 0.004(2)
O11 0.017(3) 0.019(3) 0.035(3) 0.013(2) 0.009(2) 0.004(2)
C1 0.017(4) 0.018(4) 0.025(4) 0.011(3) 0.004(3) 0.005(3)
C2 0.022(4) 0.019(4) 0.028(4) 0.016(3) 0.008(3) -0.002(3)
C3 0.027(4) 0.020(4) 0.020(4) 0.010(3) 0.004(3) -0.001(3)
C4 0.036(5) 0.026(4) 0.052(6) 0.028(4) 0.023(4) 0.007(4)
C5 0.034(5) 0.036(5) 0.055(6) 0.037(5) 0.022(5) 0.009(4)
C6 0.039(5) 0.046(6) 0.068(7) 0.043(6) 0.037(5) 0.019(5)
C7 0.056(7) 0.042(6) 0.063(7) 0.036(5) 0.041(6) 0.022(5)
C8 0.045(5) 0.026(4) 0.043(5) 0.021(4) 0.028(5) 0.012(4)
C9 0.044(5) 0.019(4) 0.037(5) 0.016(4) 0.020(4) 0.010(4)
C10 0.031(4) 0.032(4) 0.026(4) 0.016(4) 0.012(4) 0.014(4)
C11 0.024(4) 0.025(4) 0.032(4) 0.020(4) 0.010(3) 0.004(3)
C12 0.023(4) 0.030(4) 0.031(4) 0.023(4) 0.003(3) 0.002(3)
C13 0.031(5) 0.033(5) 0.034(5) 0.024(4) 0.006(4) 0.005(4)
C14 0.017(4) 0.032(5) 0.045(5) 0.025(4) 0.007(4) 0.004(3)
C15 0.026(4) 0.026(4) 0.030(4) 0.019(4) -0.001(3) -0.001(3)
C16 0.026(4) 0.024(4) 0.032(4) 0.017(4) 0.012(4) 0.008(3)
C17 0.037(5) 0.037(5) 0.037(5) 0.027(4) 0.012(4) 0.011(4)
C18 0.030(4) 0.026(4) 0.028(4) 0.014(4) 0.011(4) 0.002(3)
C19 0.033(5) 0.019(4) 0.031(4) 0.010(3) 0.007(4) 0.002(3)
C20 0.064(7) 0.028(5) 0.029(5) 0.009(4) 0.013(5) 0.012(5)
C21 0.042(6) 0.035(5) 0.039(5) 0.014(4) 0.003(5) 0.013(5)
C22 0.053(6) 0.034(5) 0.042(5) 0.027(4) 0.022(5) 0.025(5)
C23 0.039(5) 0.027(4) 0.031(5) 0.018(4) 0.013(4) 0.009(4)
C24 0.022(4) 0.057(6) 0.059(6) 0.049(6) 0.020(4) 0.015(4)
C25 0.040(5) 0.058(6) 0.056(6) 0.046(6) 0.030(5) 0.024(5)
C26 0.029(5) 0.110(11) 0.075(8) 0.069(9) 0.029(6) 0.030(6)
C27 0.036(5) 0.048(6) 0.041(5) 0.026(5) 0.014(4) -0.004(4)
C28 0.070(8) 0.061(8) 0.066(8) 0.032(7) 0.054(7) 0.026(7)
C29 0.038(5) 0.038(5) 0.076(8) 0.039(6) 0.030(6) 0.011(4)
C30 0.029(6) 0.066(9) 0.144(15) 0.070(10) 0.026(8) 0.008(6)
C31 0.090(10) 0.054(8) 0.093(11) 0.054(8) 0.054(9) 0.015(7)
C32 0.074(9) 0.039(6) 0.091(10) 0.043(7) 0.047(8) 0.023(6)
C33 0.033(5) 0.036(5) 0.028(5) 0.014(4) -0.002(4) 0.005(4)
C34 0.045(5) 0.022(4) 0.027(4) 0.010(3) 0.011(4) 0.014(4)
C35 0.027(5) 0.036(5) 0.046(6) 0.018(5) -0.001(4) 0.002(4)
C36 0.061(7) 0.031(5) 0.038(6) 0.006(5) -0.006(5) 0.011(5)
C37 0.173(17) 0.045(7) 0.044(7) 0.029(6) 0.045(9) 0.059(9)
C38 0.038(5) 0.048(6) 0.027(5) 0.013(4) 0.016(4) 0.010(5)
C43 0.017(4) 0.041(5) 0.034(5) 0.019(4) 0.006(4) 0.007(4)
C44 0.017(4) 0.028(4) 0.032(4) 0.020(4) 0.009(3) 0.006(3)
C45 0.028(4) 0.031(4) 0.036(5) 0.020(4) 0.014(4) 0.007(4)
C46 0.025(5) 0.051(6) 0.048(6) 0.027(5) 0.020(4) 0.010(4)
C47 0.026(5) 0.046(6) 0.049(6) 0.031(5) 0.008(4) 0.002(4)
C48 0.026(4) 0.037(5) 0.036(5) 0.022(4) 0.004(4) 0.002(4)
C49 0.024(4) 0.034(4) 0.032(4) 0.024(4) 0.009(3) 0.004(3)
C50 0.033(5) 0.022(4) 0.027(4) 0.012(3) 0.001(4) -0.006(3)
C51 0.028(4) 0.022(4) 0.021(4) 0.011(3) 0.008(3) 0.006(3)
C52 0.044(5) 0.016(4) 0.023(4) 0.008(3) 0.004(4) 0.001(4)
C53 0.035(5) 0.026(4) 0.029(4) 0.017(4) 0.004(4) 0.001(4)
C54 0.062(7) 0.036(5) 0.036(5) 0.024(5) 0.015(5) 0.008(5)
C55 0.048(6) 0.035(5) 0.025(4) 0.019(4) 0.016(4) 0.004(4)
C56 0.041(5) 0.026(4) 0.025(4) 0.012(4) 0.016(4) 0.004(4)
C57 0.047(5) 0.029(4) 0.024(4) 0.012(4) 0.022(4) 0.005(4)
C58 0.029(4) 0.027(4) 0.029(4) 0.020(4) 0.009(4) 0.004(3)
C59 0.042(5) 0.035(5) 0.033(5) 0.029(4) 0.011(4) 0.012(4)
C60 0.054(6) 0.033(5) 0.047(6) 0.030(5) 0.014(5) 0.001(5)
C61 0.068(7) 0.042(6) 0.028(5) 0.017(4) 0.020(5) -0.008(5)
C62 0.055(7) 0.041(6) 0.036(5) 0.015(5) 0.026(5) -0.001(5)
C63 0.033(5) 0.025(4) 0.027(4) 0.011(3) 0.014(4) 0.004(4)
C64 0.026(5) 0.045(6) 0.036(5) 0.014(4) 0.020(4) 0.006(4)
C65 0.041(6) 0.056(7) 0.037(6) 0.010(5) 0.020(5) -0.005(5)
C66 0.055(7) 0.038(6) 0.073(8) 0.016(6) 0.045(7) 0.005(5)
C67 0.042(6) 0.051(7) 0.047(6) 0.006(5) 0.024(5) -0.008(5)
C68 0.024(5) 0.060(7) 0.059(7) 0.025(6) 0.009(5) -0.002(5)
C69 0.050(6) 0.041(6) 0.030(5) 0.013(4) 0.014(5) 0.009(5)
C76 0.052(6) 0.041(5) 0.036(5) 0.034(5) 0.018(5) 0.011(5)
C77 0.039(5) 0.032(5) 0.033(5) 0.016(4) 0.013(4) 0.007(4)
C78 0.031(5) 0.051(6) 0.046(6) 0.029(5) 0.006(4) 0.007(4)
C79 0.084(10) 0.056(8) 0.094(11) 0.064(8) 0.031(8) 0.024(7)
C81 0.038(5) 0.034(5) 0.048(6) 0.021(5) 0.021(5) 0.008(4)
C82 0.046(6) 0.064(7) 0.091(9) 0.058(7) 0.051(7) 0.028(6)
C85 0.034(5) 0.029(5) 0.053(6) 0.019(4) 0.022(5) 0.003(4)

loop_
_atom_type_symbol
_atom_type_description
_atom_type_scat_dispersion_real
_atom_type_scat_dispersion_imag
_atom_type_scat_source
C C 0.0033 0.0016 'International Tables Vol C Tables 4.2.6.8 and 6.1.1.4'
H H 0.0000 0.0000 'International Tables Vol C Tables 4.2.6.8 and 6.1.1.4'
O O 0.0106 0.0060 'International Tables Vol C Tables 4.2.6.8 and 6.1.1.4'
Ta Ta -0.7052 6.5227 'International Tables Vol C Tables 4.2.6.8 and 6.1.1.4'

loop_
_geom_angle_atom_site_label_1
_geom_angle_atom_site_label_2
_geom_angle_atom_site_label_3
_geom_angle
_geom_angle_site_symmetry_1
_geom_angle_site_symmetry_3
O4 Ta1 O6 100.1(3) . .
O4 Ta1 O1 101.2(2) . .
O6 Ta1 O1 97.0(2) . .
O4 Ta1 O5 95.7(3) . .
O6 Ta1 O5 98.6(2) . .
O1 Ta1 O5 154.5(2) . .
O4 Ta1 O2 97.2(3) . .
O6 Ta1 O2 162.4(2) . .
O1 Ta1 O2 76.3(2) . .
O5 Ta1 O2 82.9(2) . .
O4 Ta1 O7 173.4(2) . .
O6 Ta1 O7 83.1(2) . .
O1 Ta1 O7 84.0(2) . .
O5 Ta1 O7 78.1(2) . .
O2 Ta1 O7 80.0(2) . .
O8 Ta2 O3 100.8(2) . 2
O8 Ta2 O9 98.5(3) . .
O3 Ta2 O9 155.3(2) 2 .
O8 Ta2 O10 97.1(2) . .
O3 Ta2 O10 100.7(2) 2 .
O9 Ta2 O10 92.1(2) . .
O8 Ta2 C1 96.7(3) . .
O3 Ta2 C1 80.2(3) 2 .
O9 Ta2 C1 82.3(3) . .
O10 Ta2 C1 165.7(3) . .
O8 Ta2 O11 177.5(2) . .
O3 Ta2 O11 78.8(2) 2 .
O9 Ta2 O11 82.6(2) . .
O10 Ta2 O11 80.6(2) . .
C1 Ta2 O11 85.7(3) . .
C1 O1 Ta1 121.7(5) . .
C2 O2 Ta1 115.8(5) . .
C3 O3 Ta2 138.9(5) . 2
C4 O4 Ta1 156.8(6) . .
C11 O5 Ta1 111.9(5) . .
C18 O6 Ta1 161.7(6) . .
C43 O7 C38 110.0(7) . .
C43 O7 Ta1 122.2(5) . .
C38 O7 Ta1 127.7(5) . .
C44 O8 Ta2 164.1(6) . .
C51 O9 Ta2 118.1(5) . .
C58 O10 Ta2 154.5(6) . .
C81 O11 C85 108.6(7) . .
C81 O11 Ta2 125.2(5) . .
C85 O11 Ta2 124.6(5) . .
C86 O12 C89 108(3) . .
C2 C1 O1 108.2(6) . .
C2 C1 Ta2 126.7(6) . .
O1 C1 Ta2 125.1(5) . .
O2 C2 C1 118.0(7) . .
O2 C2 C3 117.0(7) . .
C1 C2 C3 124.9(7) . .
C3 C3 O3 119.3(9) 2 .
C3 C3 C2 122.9(9) 2 .
O3 C3 C2 117.8(7) . .
O4 C4 C9 118.1(8) . .
O4 C4 C5 121.3(9) . .
C9 C4 C5 120.6(9) . .
C6 C5 C4 116.9(10) . .
C6 C5 C24 121.5(9) . .
C4 C5 C24 121.5(9) . .
C7 C6 C5 124.4(10) . .
C8 C7 C6 117.0(9) . .
C8 C7 C28 121.9(11) . .
C6 C7 C28 121.1(11) . .
C7 C8 C9 122.9(10) . .
C8 C9 C4 117.9(9) . .
C8 C9 C10 120.2(9) . .
C4 C9 C10 121.7(8) . .
C9 C10 C12 110.4(7) . .
O5 C11 C12 119.4(8) . .
O5 C11 C16 119.7(8) . .
C12 C11 C16 120.9(7) . .
C11 C12 C13 119.2(9) . .
C11 C12 C10 119.8(7) . .
C13 C12 C10 120.4(9) . .
C12 C13 C14 122.6(9) . .
C13 C14 C15 116.8(8) . .
C13 C14 C29 120.8(9) . .
C15 C14 C29 122.0(9) . .
C16 C15 C14 121.9(8) . .
C15 C16 C11 118.6(8) . .
C15 C16 C17 121.9(8) . .
C11 C16 C17 119.5(8) . .
C16 C17 C23 117.3(8) . .
O6 C18 C19 119.9(8) . .
O6 C18 C23 117.0(8) . .
C19 C18 C23 123.1(8) . .
C20 C19 C18 115.9(9) . .
C20 C19 C33 120.3(9) . .
C18 C19 C33 123.8(8) . .
C19 C20 C21 122.9(9) . .
C22 C21 C20 117.6(9) . .
C22 C21 C37 124.9(10) . .
C20 C21 C37 117.3(10) . .
C21 C22 C23 123.5(9) . .
C22 C23 C18 116.8(8) . .
C22 C23 C17 119.7(8) . .
C18 C23 C17 123.4(8) . .
C5 C24 C26 113.7(10) . .
C5 C24 C25 113.2(8) . .
C26 C24 C25 104.7(8) . .
C5 C24 C27 108.6(8) . .
C26 C24 C27 107.5(9) . .
C25 C24 C27 108.8(9) . .
C30 C29 C14 110.0(9) . .
C30 C29 C32 110.4(11) . .
C14 C29 C32 110.9(9) . .
C30 C29 C31 109.9(12) . .
C14 C29 C31 108.7(9) . .
C32 C29 C31 106.9(10) . .
C36 C33 C19 112.7(9) . .
C36 C33 C35 105.9(9) . .
C19 C33 C35 109.0(8) . .
C36 C33 C34 107.3(9) . .
C19 C33 C34 111.0(8) . .
C35 C33 C34 110.8(8) . .
O7 C38 C41 105.0(10) . .
O7 C38 C39 104.3(12) . .
C41 C38 C39 26.7(11) . .
C40 C39 C38 105(2) . .
C39 C40 C43 99(2) . .
C38 C41 C42 100.6(15) . .
C43 C42 C41 104.0(13) . .
O7 C43 C42 104.7(9) . .
O7 C43 C40 107.3(12) . .
C42 C43 C40 20.8(11) . .
O8 C44 C45 121.6(8) . .
O8 C44 C49 116.8(7) . .
C45 C44 C49 121.5(8) . .
C46 C45 C44 117.1(9) . .
C46 C45 C64 121.0(9) . .
C44 C45 C64 121.9(8) . .
C47 C46 C45 124.7(10) . .
C46 C47 C48 116.7(9) . .
C46 C47 C68 120.9(10) . .
C48 C47 C68 122.4(10) . .
C47 C48 C49 123.5(9) . .
C48 C49 C44 116.4(8) . .
C48 C49 C50 121.1(8) . .
C44 C49 C50 122.0(7) . .
C49 C50 C52 116.4(7) . .
C52 C51 C56 120.5(8) . .
C52 C51 O9 119.3(7) . .
C56 C51 O9 120.2(8) . .
C51 C52 C53 118.6(8) . .
C51 C52 C50 120.6(8) . .
C53 C52 C50 120.8(8) . .
C54 C53 C52 123.4(9) . .
C53 C54 C55 116.1(9) . .
C53 C54 C69 122.8(10) . .
C55 C54 C69 121.1(9) . .
C54 C55 C56 122.4(9) . .
C51 C56 C55 118.8(8) . .
C51 C56 C57 119.8(8) . .
C55 C56 C57 121.5(8) . .
C63 C57 C56 111.1(8) . .
O10 C58 C63 120.2(7) . .
O10 C58 C59 118.4(8) . .
C63 C58 C59 121.3(8) . .
C60 C59 C58 115.0(9) . .
C60 C59 C76 122.5(8) . .
C58 C59 C76 122.4(8) . .
C61 C60 C59 124.4(10) . .
C60 C61 C62 118.3(9) . .
C60 C61 C80 119.9(11) . .
C62 C61 C80 121.7(11) . .
C61 C62 C63 120.8(10) . .
C58 C63 C62 119.0(9) . .
C58 C63 C57 123.0(8) . .
C62 C63 C57 118.0(8) . .
C65 C64 C67 108.2(9) . .
C65 C64 C66 107.8(9) . .
C67 C64 C66 107.0(9) . .
C65 C64 C45 110.0(9) . .
C67 C64 C45 112.8(8) . .
C66 C64 C45 110.8(8) . .
C75 C69 C70 137(2) . .
C75 C69 C54 110.3(19) . .
C70 C69 C54 111.2(13) . .
C75 C69 C71 45.7(18) . .
C70 C69 C71 109.4(16) . .
C54 C69 C71 108.5(13) . .
C75 C69 C73 106(2) . .
C70 C69 C73 72.0(18) . .
C54 C69 C73 106.7(17) . .
C71 C69 C73 140.9(19) . .
C75 C69 C72 60(2) . .
C70 C69 C72 111.0(15) . .
C54 C69 C72 113.8(12) . .
C71 C69 C72 102.4(15) . .
C73 C69 C72 46.8(16) . .
C75 C69 C74 119(2) . .
C70 C69 C74 33.4(14) . .
C54 C69 C74 110.0(15) . .
C71 C69 C74 78.9(17) . .
C73 C69 C74 104(2) . .
C72 C69 C74 132.8(17) . .
C77 C76 C59 112.2(8) . .
C77 C76 C78 113.5(8) . .
C59 C76 C78 106.5(9) . .
C77 C76 C79 107.6(10) . .
C59 C76 C79 109.9(8) . .
C78 C76 C79 107.1(9) . .
O11 C81 C82 104.0(8) . .
C84 C82 C81 109.1(13) . .
C84 C82 C83 32.6(11) . .
C81 C82 C83 97.9(10) . .
C85 C83 C82 101.0(12) . .
C82 C84 C85 107.8(16) . .
C83 C85 O11 107.4(10) . .
C83 C85 C84 35.1(11) . .
O11 C85 C84 103.7(11) . .
O12 C86 C87 101(2) . .
C88 C87 C86 106(2) . .
C87 C88 C89 105(2) . .
O12 C89 C88 110(3) . .

loop_
_geom_bond_atom_site_label_1
_geom_bond_atom_site_label_2
_geom_bond_distance
_geom_bond_site_symmetry_2
Ta1 O4 1.882(6) .
Ta1 O6 1.909(6) .
Ta1 O1 1.959(5) .
Ta1 O5 1.962(6) .
Ta1 O2 2.003(5) .
Ta1 O7 2.247(6) .
Ta2 O8 1.882(6) .
Ta2 O3 1.931(5) 2
Ta2 O9 1.945(6) .
Ta2 O10 1.950(5) .
Ta2 C1 2.198(8) .
Ta2 O11 2.265(6) .
O1 C1 1.393(9) .
O2 C2 1.365(9) .
O3 C3 1.379(9) .
O3 Ta2 1.931(5) 2
O4 C4 1.377(12) .
O5 C11 1.378(9) .
O6 C18 1.387(10) .
O7 C43 1.463(10) .
O7 C38 1.468(11) .
O8 C44 1.370(10) .
O9 C51 1.387(9) .
O10 C58 1.375(9) .
O11 C81 1.449(11) .
O11 C85 1.476(10) .
O12 C86 1.35(3) .
O12 C89 1.40(3) .
C1 C2 1.367(11) .
C2 C3 1.455(10) .
C3 C3 1.357(16) 2
C4 C9 1.409(14) .
C4 C5 1.420(14) .
C5 C6 1.388(14) .
C5 C24 1.510(15) .
C6 C7 1.383(16) .
C7 C8 1.374(15) .
C7 C28 1.493(14) .
C8 C9 1.408(13) .
C9 C10 1.490(13) .
C10 C12 1.529(12) .
C11 C12 1.387(13) .
C11 C16 1.409(12) .
C12 C13 1.387(11) .
C13 C14 1.399(13) .
C14 C15 1.421(14) .
C14 C29 1.522(12) .
C15 C16 1.394(11) .
C16 C17 1.493(13) .
C17 C23 1.513(13) .
C18 C19 1.410(12) .
C18 C23 1.415(12) .
C19 C20 1.390(13) .
C19 C33 1.522(13) .
C20 C21 1.443(15) .
C21 C22 1.340(14) .
C21 C37 1.516(15) .
C22 C23 1.408(13) .
C24 C26 1.519(13) .
C24 C25 1.551(12) .
C24 C27 1.552(15) .
C29 C30 1.506(16) .
C29 C32 1.537(16) .
C29 C31 1.551(18) .
C33 C36 1.507(14) .
C33 C35 1.535(15) .
C33 C34 1.559(14) .
C38 C41 1.51(2) .
C38 C39 1.56(3) .
C39 C40 1.55(4) .
C40 C43 1.56(3) .
C41 C42 1.55(3) .
C42 C43 1.518(19) .
C44 C45 1.406(13) .
C44 C49 1.421(12) .
C45 C46 1.385(13) .
C45 C64 1.541(13) .
C46 C47 1.369(15) .
C47 C48 1.390(15) .
C47 C68 1.493(13) .
C48 C49 1.403(12) .
C49 C50 1.472(13) .
C50 C52 1.519(12) .
C51 C52 1.382(12) .
C51 C56 1.385(11) .
C52 C53 1.389(12) .
C53 C54 1.382(13) .
C54 C55 1.393(15) .
C54 C69 1.537(14) .
C55 C56 1.398(13) .
C56 C57 1.541(13) .
C57 C63 1.531(12) .
C58 C63 1.392(13) .
C58 C59 1.422(12) .
C59 C60 1.407(13) .
C59 C76 1.542(15) .
C60 C61 1.377(17) .
C61 C62 1.379(16) .
C61 C80 1.493(16) .
C62 C63 1.408(13) .
C64 C65 1.528(16) .
C64 C67 1.537(14) .
C64 C66 1.540(14) .
C69 C75 1.47(4) .
C69 C70 1.48(3) .
C69 C71 1.56(3) .
C69 C73 1.56(4) .
C69 C72 1.59(3) .
C69 C74 1.60(4) .
C76 C77 1.489(13) .
C76 C78 1.543(14) .
C76 C79 1.560(13) .
C81 C82 1.514(14) .
C82 C84 1.41(2) .
C82 C83 1.63(2) .
C83 C85 1.412(19) .
C84 C85 1.49(3) .
C86 C87 1.63(3) .
C87 C88 1.39(3) .
C88 C89 1.45(3) .
